data_2242833
loop_
_publ_author_name
'Geiger, David K.'
'Geiger, H. Cristina'
'Moore, Shawn M.'

_publ_section_title
;
 Intermolecular interactions in a phenol-substituted benzimidazole
;
_journal_coeditor_code ZL2750
_journal_issue 2
_journal_name_full 'Acta Crystallographica Section E'
_journal_page_first 272
_journal_page_last 276
_journal_paper_doi 10.1107/S2056989019001270
_journal_volume 75
_journal_year 2019
_chemical_formula_iupac 'C22 H20 N2 O2, 2C3 H6 O'
_chemical_formula_moiety 'C22 H20 N2 O2, 2(C3 H6 O)'
_chemical_formula_sum 'C28 H32 N2 O4'
_chemical_formula_weight 460.55
_chemical_name_common
;
;
_chemical_name_systematic
'1-(4-Hydroxybenzyl)-2-(4-hydroxyphenyl)-5,6-dimethyl-1<i>H</i>-benzimidazole acetone disolvate'
_space_group_crystal_system monoclinic
_space_group_IT_number 14
_space_group_name_Hall '-P 2ybc'
_space_group_name_H-M_alt 'P 1 21/c 1'
_symmetry_space_group_name_Hall '-P 2ybc'
_symmetry_space_group_name_H-M 'P 1 21/c 1'
_atom_sites_solution_hydrogens mixed
_atom_sites_solution_primary direct
_atom_sites_solution_secondary difmap
_cell_angle_alpha 90
_cell_angle_beta 92.400(4)
_cell_angle_gamma 90
_cell_formula_units_Z 4
_cell_length_a 5.7307(6)
_cell_length_b 19.733(2)
_cell_length_c 22.436(3)
_cell_measurement_reflns_used 7680
_cell_measurement_temperature 200.(2)
_cell_measurement_theta_max 24.9724
_cell_measurement_theta_min 2.2528
_cell_volume 2534.9(5)
_computing_cell_refinement
;
SAINT (Bruker, 2015)
;
_computing_data_collection
;
APEX2 (Bruker, 2015)
;
_computing_data_reduction
;
SAINT (Bruker, 2015)
;
_computing_molecular_graphics
;
PLATON (Spek, 2009), Mercury (Macrae <i>et al.</i>, 2008)
;
_computing_publication_material
;
publCIF (Westrip, 2010)
;
_computing_structure_refinement
;
<i>SHELXL2014/7</i> (Sheldrick, 2015)
;
_computing_structure_solution
;
SHELXS97 (Sheldrick, 2008)
;
_diffrn_ambient_temperature 200.(2)
_diffrn_detector_area_resol_mean 8.3330
_diffrn_measured_fraction_theta_full 0.995
_diffrn_measured_fraction_theta_max 0.995
_diffrn_measurement_device_type 'Bruker SMART X2S benchtop'
_diffrn_measurement_method '\w scans'
_diffrn_radiation_monochromator 'doubly curved silicon crystal'
_diffrn_radiation_type MoK\a
_diffrn_radiation_wavelength 0.71073
_diffrn_reflns_av_R_equivalents 0.0928
_diffrn_reflns_av_unetI/netI 0.0742
_diffrn_reflns_limit_h_max 6
_diffrn_reflns_limit_h_min -6
_diffrn_reflns_limit_k_max 23
_diffrn_reflns_limit_k_min -22
_diffrn_reflns_limit_l_max 26
_diffrn_reflns_limit_l_min -26
_diffrn_reflns_number 26416
_diffrn_reflns_theta_full 25.08
_diffrn_reflns_theta_max 25.08
_diffrn_reflns_theta_min 2.06
_diffrn_source 'XOS X-beam microfocus source'
_exptl_absorpt_coefficient_mu 0.081
_exptl_absorpt_correction_T_max 0.98
_exptl_absorpt_correction_T_min 0.35
_exptl_absorpt_correction_type multi-scan
_exptl_absorpt_process_details
;
(SADABS; Bruker, 2015)
;
_exptl_crystal_colour 'clear colourless'
_exptl_crystal_density_diffrn 1.207
_exptl_crystal_density_method 'not measured'
_exptl_crystal_description prism
_exptl_crystal_F_000 984
_exptl_crystal_size_max 0.600
_exptl_crystal_size_mid 0.300
_exptl_crystal_size_min 0.300
_refine_diff_density_max 0.276
_refine_diff_density_min -0.285
_refine_ls_extinction_coef 0.006(2)
_refine_ls_extinction_method
;
SHELXL-2014/7 (Sheldrick 2015)
;
_refine_ls_goodness_of_fit_ref 1.067
_refine_ls_hydrogen_treatment mixed
_refine_ls_matrix_type full
_refine_ls_number_parameters 322
_refine_ls_number_reflns 4489
_refine_ls_number_restraints 0
_refine_ls_restrained_S_all 1.067
_refine_ls_R_factor_all 0.0858
_refine_ls_R_factor_gt 0.0575
_refine_ls_shift/su_max 0.001
_refine_ls_shift/su_mean 0.000
_refine_ls_structure_factor_coef Fsqd
_refine_ls_weighting_details 'w=1/[\s^2^(Fo^2^)+(0.1240P)^2^] where P=(Fo^2^+2Fc^2^)/3'
_refine_ls_weighting_scheme calc
_refine_ls_wR_factor_gt 0.1695
_refine_ls_wR_factor_ref 0.1945
_reflns_number_gt 3268
_reflns_number_total 4489
_reflns_threshold_expression 'I > 2\s(I)'
_cod_data_source_file zl2750sup1.cif
_cod_data_source_block I
_cod_database_code 2242833

loop_
_space_group_symop_operation_xyz
'x, y, z'
'-x, y+1/2, -z+1/2'
'-x, -y, -z'
'x, -y-1/2, z-1/2'

loop_
_atom_site_type_symbol
_atom_site_label
_atom_site_fract_x
_atom_site_fract_y
_atom_site_fract_z
_atom_site_U_iso_or_equiv
_atom_site_adp_type
_atom_site_calc_flag
_atom_site_occupancy
O O1 0.0984(3) 0.33911(10) 0.39918(10) 0.0665(6) Uani d 1
H H1 0.154(7) 0.3632(18) 0.425(2) 0.110(14) Uiso d 1
O O2 1.3625(3) 0.65683(6) 0.31799(8) 0.0513(5) Uani d 1
H H2 1.304(5) 0.7006(14) 0.3166(12) 0.066(7) Uiso d 1
O O3 0.3839(4) 0.58204(10) 0.11484(12) 0.0973(8) Uani d 1
O O4 0.2047(4) 0.42019(11) 0.49612(10) 0.0795(6) Uani d 1
N N1 0.8301(3) 0.40174(7) 0.19126(8) 0.0357(5) Uani d 1
N N2 0.7935(3) 0.28900(7) 0.18639(8) 0.0378(5) Uani d 1
C C1 0.9855(3) 0.37992(8) 0.14968(10) 0.0367(5) Uani d 1
C C2 0.9600(3) 0.30963(8) 0.14685(10) 0.0379(5) Uani d 1
C C3 1.1005(4) 0.27223(9) 0.11001(11) 0.0459(6) Uani d 1
H H3 1.0836 0.2244 0.1076 0.055 Uiso calc 1
C C4 1.2651(4) 0.30477(11) 0.07677(11) 0.0487(6) Uani d 1
C C5 1.2878(4) 0.37676(10) 0.07961(11) 0.0469(6) Uani d 1
C C6 1.1473(4) 0.41409(9) 0.11616(10) 0.0435(6) Uani d 1
H H6 1.161 0.462 0.1183 0.052 Uiso calc 1
C C7 0.7220(3) 0.34487(8) 0.21232(10) 0.0341(5) Uani d 1
C C8 0.5588(3) 0.34613(8) 0.26094(10) 0.0362(5) Uani d 1
C C9 0.6028(4) 0.38479(9) 0.31208(11) 0.0405(6) Uani d 1
H H9 0.7375 0.4129 0.3149 0.049 Uiso calc 1
C C10 0.4532(4) 0.38297(9) 0.35902(11) 0.0446(6) Uani d 1
H H10 0.4866 0.4093 0.3938 0.054 Uiso calc 1
C C11 0.2546(4) 0.34270(10) 0.35521(11) 0.0444(6) Uani d 1
C C12 0.2085(4) 0.30419(10) 0.30451(11) 0.0474(6) Uani d 1
H H12 0.0719 0.2769 0.3015 0.057 Uiso calc 1
C C13 0.3607(4) 0.30533(9) 0.25829(10) 0.0409(6) Uani d 1
H H13 0.3294 0.2778 0.2242 0.049 Uiso calc 1
C C14 0.7491(3) 0.47223(8) 0.19678(10) 0.0387(5) Uani d 1
H H14A 0.5982 0.4719 0.2167 0.046 Uiso calc 1
H H14B 0.7199 0.4909 0.1562 0.046 Uiso calc 1
C C15 0.9149(3) 0.51921(8) 0.23098(9) 0.0326(5) Uani d 1
C C16 1.1243(3) 0.49868(8) 0.25815(10) 0.0367(5) Uani d 1
H H16 1.1679 0.4523 0.257 0.044 Uiso calc 1
C C17 1.2716(3) 0.54515(8) 0.28710(10) 0.0378(5) Uani d 1
H H17 1.4148 0.5302 0.3055 0.045 Uiso calc 1
C C18 1.2115(4) 0.61319(8) 0.28943(10) 0.0359(5) Uani d 1
C C19 0.9987(4) 0.63368(8) 0.26372(10) 0.0414(6) Uani d 1
H H19 0.953 0.6798 0.266 0.05 Uiso calc 1
C C20 0.8527(3) 0.58733(9) 0.23476(10) 0.0405(6) Uani d 1
H H20 0.7079 0.6021 0.2172 0.049 Uiso calc 1
C C21 0.2570(5) 0.62914(14) 0.10570(13) 0.0626(7) Uani d 1
C C22 0.0308(7) 0.6214(2) 0.0731(2) 0.1300(18) Uani d 1
H H22A 0.0203 0.5759 0.0555 0.195 Uiso calc 1
H H22B 0.0169 0.6554 0.0413 0.195 Uiso calc 1
H H22C -0.0957 0.6276 0.1006 0.195 Uiso calc 1
C C23 0.3276(7) 0.69718(15) 0.1289(2) 0.1050(13) Uani d 1
H H23A 0.2746 0.7026 0.1696 0.158 Uiso calc 1
H H23B 0.2566 0.7324 0.1032 0.158 Uiso calc 1
H H23C 0.4981 0.7013 0.1292 0.158 Uiso calc 1
C C24 0.0807(5) 0.42468(12) 0.53839(13) 0.0580(7) Uani d 1
C C25 -0.1601(5) 0.39762(17) 0.53648(16) 0.0822(10) Uani d 1
H H25A -0.2715 0.4351 0.5316 0.123 Uiso calc 1
H H25B -0.1877 0.3736 0.5738 0.123 Uiso calc 1
H H25C -0.1808 0.3662 0.5028 0.123 Uiso calc 1
C C26 0.1701(7) 0.45779(19) 0.59377(15) 0.0916(11) Uani d 1
H H26A 0.3078 0.485 0.5853 0.137 Uiso calc 1
H H26B 0.2131 0.4231 0.6235 0.137 Uiso calc 1
H H26C 0.0488 0.4872 0.6092 0.137 Uiso calc 1
C C41 1.4225(5) 0.26394(14) 0.03844(15) 0.0718(8) Uani d 1
H H41A 1.3985 0.2155 0.0458 0.108 Uiso calc 1
H H41B 1.5858 0.2757 0.0483 0.108 Uiso calc 1
H H41C 1.3858 0.274 -0.0037 0.108 Uiso calc 1
C C51 1.4674(5) 0.41265(14) 0.04431(13) 0.0649(7) Uani d 1
H H51A 1.4655 0.4612 0.0537 0.097 Uiso calc 1
H H51B 1.4314 0.4062 0.0016 0.097 Uiso calc 1
H H51C 1.6224 0.394 0.0546 0.097 Uiso calc 1

loop_
_atom_site_aniso_label
_atom_site_aniso_U_11
_atom_site_aniso_U_22
_atom_site_aniso_U_33
_atom_site_aniso_U_12
_atom_site_aniso_U_13
_atom_site_aniso_U_23
O1 0.0602(12) 0.0842(12) 0.0556(13) -0.0163(9) 0.0101(10) -0.0131(10)
O2 0.0532(10) 0.0285(7) 0.0705(12) -0.0013(6) -0.0172(9) -0.0070(6)
O3 0.1049(17) 0.0705(11) 0.114(2) 0.0236(12) -0.0186(15) -0.0043(13)
O4 0.0804(14) 0.0976(14) 0.0612(15) -0.0162(11) 0.0109(11) -0.0186(12)
N1 0.0392(9) 0.0242(7) 0.0432(11) 0.0010(6) -0.0033(8) -0.0035(7)
N2 0.0433(10) 0.0270(7) 0.0429(11) 0.0003(6) -0.0030(8) -0.0021(7)
C1 0.0390(12) 0.0320(8) 0.0386(12) 0.0010(8) -0.0061(10) -0.0018(8)
C2 0.0418(12) 0.0298(8) 0.0411(13) 0.0024(8) -0.0089(10) -0.0020(8)
C3 0.0534(14) 0.0358(9) 0.0476(14) 0.0036(9) -0.0057(11) -0.0073(9)
C4 0.0509(13) 0.0519(11) 0.0427(14) 0.0081(10) -0.0043(11) -0.0119(10)
C5 0.0464(13) 0.0519(11) 0.0416(14) -0.0005(10) -0.0055(11) -0.0007(10)
C6 0.0481(13) 0.0375(9) 0.0443(14) -0.0036(9) -0.0049(11) 0.0016(9)
C7 0.0342(11) 0.0282(8) 0.0394(12) -0.0011(7) -0.0068(9) -0.0003(8)
C8 0.0361(11) 0.0286(8) 0.0430(13) 0.0008(7) -0.0076(10) 0.0001(8)
C9 0.0402(12) 0.0356(9) 0.0451(14) -0.0048(8) -0.0056(10) -0.0027(9)
C10 0.0483(13) 0.0413(9) 0.0434(14) -0.0034(9) -0.0079(11) -0.0086(9)
C11 0.0416(12) 0.0499(11) 0.0416(13) -0.0003(9) -0.0005(10) -0.0004(10)
C12 0.0449(13) 0.0449(10) 0.0520(15) -0.0122(9) -0.0038(12) -0.0032(10)
C13 0.0418(12) 0.0354(9) 0.0447(13) -0.0035(8) -0.0076(10) -0.0060(9)
C14 0.0399(11) 0.0242(8) 0.0513(14) 0.0044(7) -0.0073(9) -0.0029(8)
C15 0.0370(11) 0.0250(8) 0.0358(12) 0.0011(7) -0.0001(9) 0.0004(8)
C16 0.0405(11) 0.0230(7) 0.0463(13) 0.0053(7) 0.0001(9) -0.0016(8)
C17 0.0364(11) 0.0312(8) 0.0455(13) 0.0056(7) -0.0048(9) -0.0025(8)
C18 0.0422(11) 0.0252(7) 0.0400(12) -0.0016(7) -0.0013(9) -0.0004(8)
C19 0.0492(12) 0.0216(7) 0.0530(14) 0.0060(8) -0.0034(10) -0.0011(8)
C20 0.0400(11) 0.0290(8) 0.0518(14) 0.0062(7) -0.0072(10) 0.0025(8)
C21 0.0641(17) 0.0717(15) 0.0526(17) 0.0047(13) 0.0095(13) 0.0064(13)
C22 0.094(3) 0.183(4) 0.110(4) -0.017(3) -0.031(3) 0.046(3)
C23 0.124(3) 0.0691(17) 0.124(4) 0.0031(19) 0.026(3) -0.017(2)
C24 0.0678(17) 0.0531(12) 0.0526(17) -0.0043(12) -0.0010(13) 0.0046(12)
C25 0.071(2) 0.100(2) 0.075(2) -0.0180(17) -0.0023(16) 0.0165(18)
C26 0.112(3) 0.108(2) 0.056(2) -0.038(2) 0.0110(18) -0.0129(18)
C41 0.0707(18) 0.0746(16) 0.071(2) 0.0101(14) 0.0105(15) -0.0199(15)
C51 0.0612(16) 0.0765(15) 0.0573(18) -0.0092(13) 0.0066(13) -0.0028(14)

loop_
_atom_type_symbol
_atom_type_description
_atom_type_scat_dispersion_real
_atom_type_scat_dispersion_imag
_atom_type_scat_source
C C 0.0033 0.0016 'International Tables Vol C Tables 4.2.6.8 and 6.1.1.4'
H H 0.0000 0.0000 'International Tables Vol C Tables 4.2.6.8 and 6.1.1.4'
N N 0.0061 0.0033 'International Tables Vol C Tables 4.2.6.8 and 6.1.1.4'
O O 0.0106 0.0060 'International Tables Vol C Tables 4.2.6.8 and 6.1.1.4'

loop_
_geom_angle_atom_site_label_1
_geom_angle_atom_site_label_2
_geom_angle_atom_site_label_3
_geom_angle
C11 O1 H1 104.(3)
C18 O2 H2 110.6(17)
C7 N1 C1 106.82(15)
C7 N1 C14 126.42(18)
C1 N1 C14 124.31(17)
C7 N2 C2 105.70(15)
N1 C1 C6 132.44(16)
N1 C1 C2 105.69(19)
C6 C1 C2 121.8(2)
C3 C2 N2 130.84(16)
C3 C2 C1 119.5(2)
N2 C2 C1 109.58(19)
C4 C3 C2 119.92(18)
C4 C3 H3 120.0
C2 C3 H3 120.0
C3 C4 C5 120.0(2)
C3 C4 C41 119.8(2)
C5 C4 C41 120.2(2)
C6 C5 C4 120.1(2)
C6 C5 C51 119.3(2)
C4 C5 C51 120.6(2)
C5 C6 C1 118.62(18)
C5 C6 H6 120.7
C1 C6 H6 120.7
N2 C7 N1 112.2(2)
N2 C7 C8 124.15(16)
N1 C7 C8 123.52(16)
C13 C8 C9 118.1(2)
C13 C8 C7 120.22(18)
C9 C8 C7 121.54(17)
C10 C9 C8 121.03(18)
C10 C9 H9 119.5
C8 C9 H9 119.5
C9 C10 C11 120.0(2)
C9 C10 H10 120.0
C11 C10 H10 120.0
O1 C11 C12 117.3(2)
O1 C11 C10 123.2(2)
C12 C11 C10 119.5(2)
C13 C12 C11 120.17(19)
C13 C12 H12 119.9
C11 C12 H12 119.9
C12 C13 C8 121.11(19)
C12 C13 H13 119.4
C8 C13 H13 119.4
N1 C14 C15 115.33(14)
N1 C14 H14A 108.4
C15 C14 H14A 108.4
N1 C14 H14B 108.4
C15 C14 H14B 108.4
H14A C14 H14B 107.5
C16 C15 C20 118.32(15)
C16 C15 C14 123.96(14)
C20 C15 C14 117.72(15)
C15 C16 C17 120.78(15)
C15 C16 H16 119.6
C17 C16 H16 119.6
C18 C17 C16 120.63(16)
C18 C17 H17 119.7
C16 C17 H17 119.7
O2 C18 C19 122.80(15)
O2 C18 C17 118.41(16)
C19 C18 C17 118.78(16)
C20 C19 C18 120.44(15)
C20 C19 H19 119.8
C18 C19 H19 119.8
C19 C20 C15 121.00(16)
C19 C20 H20 119.5
C15 C20 H20 119.5
O3 C21 C22 121.5(3)
O3 C21 C23 119.2(3)
C22 C21 C23 119.3(3)
C21 C22 H22A 109.5
C21 C22 H22B 109.5
H22A C22 H22B 109.5
C21 C22 H22C 109.5
H22A C22 H22C 109.5
H22B C22 H22C 109.5
C21 C23 H23A 109.5
C21 C23 H23B 109.5
H23A C23 H23B 109.5
C21 C23 H23C 109.5
H23A C23 H23C 109.5
H23B C23 H23C 109.5
O4 C24 C26 119.8(3)
O4 C24 C25 121.9(3)
C26 C24 C25 118.4(3)
C24 C25 H25A 109.5
C24 C25 H25B 109.5
H25A C25 H25B 109.5
C24 C25 H25C 109.5
H25A C25 H25C 109.5
H25B C25 H25C 109.5
C24 C26 H26A 109.5
C24 C26 H26B 109.5
H26A C26 H26B 109.5
C24 C26 H26C 109.5
H26A C26 H26C 109.5
H26B C26 H26C 109.5
C4 C41 H41A 109.5
C4 C41 H41B 109.5
H41A C41 H41B 109.5
C4 C41 H41C 109.5
H41A C41 H41C 109.5
H41B C41 H41C 109.5
C5 C51 H51A 109.5
C5 C51 H51B 109.5
H51A C51 H51B 109.5
C5 C51 H51C 109.5
H51A C51 H51C 109.5
H51B C51 H51C 109.5

loop_
_geom_bond_atom_site_label_1
_geom_bond_atom_site_label_2
_geom_bond_distance
O1 C11 1.361(3)
O1 H1 0.81(4)
O2 C18 1.362(2)
O2 H2 0.93(3)
O3 C21 1.192(3)
O4 C24 1.212(3)
N1 C7 1.375(2)
N1 C1 1.385(3)
N1 C14 1.473(2)
N2 C7 1.320(2)
N2 C2 1.391(3)
C1 C6 1.392(3)
C1 C2 1.396(2)
C2 C3 1.390(3)
C3 C4 1.385(3)
C3 H3 0.95
C4 C5 1.428(3)
C4 C41 1.506(4)
C5 C6 1.385(3)
C5 C51 1.502(4)
C6 H6 0.95
C7 C8 1.466(3)
C8 C13 1.391(3)
C8 C9 1.392(3)
C9 C10 1.386(3)
C9 H9 0.95
C10 C11 1.388(3)
C10 H10 0.95
C11 C12 1.384(3)
C12 C13 1.383(3)
C12 H12 0.95
C13 H13 0.95
C14 C15 1.513(2)
C14 H14A 0.99
C14 H14B 0.99
C15 C16 1.384(2)
C15 C20 1.394(2)
C16 C17 1.389(2)
C16 H16 0.95
C17 C18 1.388(2)
C17 H17 0.95
C18 C19 1.387(3)
C19 C20 1.383(3)
C19 H19 0.95
C20 H20 0.95
C21 C22 1.470(4)
C21 C23 1.490(4)
C22 H22A 0.98
C22 H22B 0.98
C22 H22C 0.98
C23 H23A 0.98
C23 H23B 0.98
C23 H23C 0.98
C24 C26 1.477(4)
C24 C25 1.479(4)
C25 H25A 0.98
C25 H25B 0.98
C25 H25C 0.98
C26 H26A 0.98
C26 H26B 0.98
C26 H26C 0.98
C41 H41A 0.98
C41 H41B 0.98
C41 H41C 0.98
C51 H51A 0.98
C51 H51B 0.98
C51 H51C 0.98

loop_
_geom_hbond_atom_site_label_D
_geom_hbond_atom_site_label_H
_geom_hbond_atom_site_label_A
_geom_hbond_site_symmetry_A
_geom_hbond_distance_DH
_geom_hbond_distance_HA
_geom_hbond_distance_DA
_geom_hbond_angle_DHA
_geom_hbond_publ_flag
O1 H1 O4 . 0.81(4) 1.96(4) 2.748(3) 165.(4) y
O2 H2 N2 2_755 0.93(3) 1.83(3) 2.757(2) 176.(2) y
C16 H16 Cg3 1_655 0.95 2.76 3.6061(19) 149 y
C13 H13 Cg2 1_455 0.95 3.00 3.552(2) 119 y

loop_
_geom_torsion_atom_site_label_1
_geom_torsion_atom_site_label_2
_geom_torsion_atom_site_label_3
_geom_torsion_atom_site_label_4
_geom_torsion
C7 N1 C1 C6 -176.90(19)
C14 N1 C1 C6 19.9(3)
C7 N1 C1 C2 1.05(18)
C14 N1 C1 C2 -162.14(15)
C7 N2 C2 C3 176.53(19)
C7 N2 C2 C1 -0.28(19)
N1 C1 C2 C3 -177.72(16)
C6 C1 C2 C3 0.5(3)
N1 C1 C2 N2 -0.49(19)
C6 C1 C2 N2 177.73(16)
N2 C2 C3 C4 -176.16(18)
C1 C2 C3 C4 0.4(3)
C2 C3 C4 C5 -1.0(3)
C2 C3 C4 C41 178.0(2)
C3 C4 C5 C6 0.8(3)
C41 C4 C5 C6 -178.2(2)
C3 C4 C5 C51 179.3(2)
C41 C4 C5 C51 0.3(3)
C4 C5 C6 C1 0.0(3)
C51 C5 C6 C1 -178.48(19)
N1 C1 C6 C5 176.97(19)
C2 C1 C6 C5 -0.7(3)
C2 N2 C7 N1 0.98(19)
C2 N2 C7 C8 -174.96(16)
C1 N1 C7 N2 -1.31(19)
C14 N1 C7 N2 161.42(17)
C1 N1 C7 C8 174.66(16)
C14 N1 C7 C8 -22.6(3)
N2 C7 C8 C13 -43.7(2)
N1 C7 C8 C13 140.81(17)
N2 C7 C8 C9 132.74(18)
N1 C7 C8 C9 -42.8(2)
C13 C8 C9 C10 -0.2(3)
C7 C8 C9 C10 -176.75(16)
C8 C9 C10 C11 -0.7(3)
C9 C10 C11 O1 -179.10(19)
C9 C10 C11 C12 0.5(3)
O1 C11 C12 C13 -179.72(19)
C10 C11 C12 C13 0.7(3)
C11 C12 C13 C8 -1.7(3)
C9 C8 C13 C12 1.4(3)
C7 C8 C13 C12 177.96(17)
C7 N1 C14 C15 119.1(2)
C1 N1 C14 C15 -81.0(2)
N1 C14 C15 C16 -2.9(3)
N1 C14 C15 C20 176.6(2)
C20 C15 C16 C17 -1.7(3)
C14 C15 C16 C17 177.8(2)
C15 C16 C17 C18 0.1(4)
C16 C17 C18 O2 -179.6(2)
C16 C17 C18 C19 1.7(4)
O2 C18 C19 C20 179.4(2)
C17 C18 C19 C20 -1.9(4)
C18 C19 C20 C15 0.3(4)
C16 C15 C20 C19 1.5(4)
C14 C15 C20 C19 -178.0(2)

_cod_database_fobs_code 2242833
